data_2232961
loop_
_publ_author_name
'Talhi, Oualid'
'Fernandes, Jos\'e A.'
'Pinto, Diana C. G. A.'
'Silva, Artur M. S.'
'Almeida Paz, Filipe A.'

_publ_section_title
;
 1,3-Dicyclohexylimidazolidine-2,4,5-trione
;
_journal_coeditor_code TK5010
_journal_issue 12
_journal_name_full 'Acta Crystallographica Section E'
_journal_page_first o3243
_journal_paper_doi 10.1107/S1600536811046253
_journal_volume 67
_journal_year 2011
_chemical_formula_iupac 'C15 H22 N2 O3'
_chemical_formula_moiety 'C15 H22 N2 O3'
_chemical_formula_sum 'C15 H22 N2 O3'
_chemical_formula_weight 278.35
_chemical_name_systematic
;
1,3-Dicyclohexylimidazolidine-2,4,5-trione
;
_space_group_IT_number 19
_symmetry_cell_setting orthorhombic
_symmetry_space_group_name_Hall 'P 2ac 2ab'
_symmetry_space_group_name_H-M 'P 21 21 21'
_atom_sites_solution_hydrogens geom
_atom_sites_solution_primary direct
_atom_sites_solution_secondary difmap
_cell_angle_alpha 90.00
_cell_angle_beta 90.00
_cell_angle_gamma 90.00
_cell_formula_units_Z 4
_cell_length_a 6.5539(8)
_cell_length_b 11.5029(15)
_cell_length_c 19.524(3)
_cell_measurement_reflns_used 1312
_cell_measurement_temperature 150(2)
_cell_measurement_theta_max 19.02
_cell_measurement_theta_min 2.74
_cell_volume 1471.9(3)
_computing_cell_refinement 'SAINT-Plus (Bruker, 2005)'
_computing_data_collection 'APEX2 (Bruker, 2006)'
_computing_data_reduction 'SAINT-Plus (Bruker, 2005)'
_computing_molecular_graphics 'DIAMOND (Brandenburg, 2009)'
_computing_publication_material 'SHELXTL (Sheldrick, 2008)'
_computing_structure_refinement 'SHELXTL (Sheldrick, 2008)'
_computing_structure_solution 'SHELXTL (Sheldrick, 2008)'
_diffrn_ambient_temperature 150(2)
_diffrn_measured_fraction_theta_full 0.990
_diffrn_measured_fraction_theta_max 0.990
_diffrn_measurement_device_type 'Bruker X8 KappaCCD APEXII'
_diffrn_measurement_method '\w and \f scans'
_diffrn_radiation_monochromator graphite
_diffrn_radiation_source 'fine-focus sealed tube'
_diffrn_radiation_type MoK\a
_diffrn_radiation_wavelength 0.71073
_diffrn_reflns_av_R_equivalents 0.0471
_diffrn_reflns_av_sigmaI/netI 0.0472
_diffrn_reflns_limit_h_max 7
_diffrn_reflns_limit_h_min -7
_diffrn_reflns_limit_k_max 10
_diffrn_reflns_limit_k_min -13
_diffrn_reflns_limit_l_max 23
_diffrn_reflns_limit_l_min -23
_diffrn_reflns_number 8292
_diffrn_reflns_theta_full 25.35
_diffrn_reflns_theta_max 25.35
_diffrn_reflns_theta_min 3.58
_diffrn_standards_number 0
_exptl_absorpt_coefficient_mu 0.088
_exptl_absorpt_correction_T_max 0.9982
_exptl_absorpt_correction_T_min 0.9956
_exptl_absorpt_correction_type multi-scan
_exptl_absorpt_process_details
;
(SADABS; Sheldrick, 1997)
;
_exptl_crystal_colour Yellow
_exptl_crystal_density_diffrn 1.256
_exptl_crystal_density_method 'not measured'
_exptl_crystal_description Block
_exptl_crystal_F_000 600
_exptl_crystal_size_max 0.05
_exptl_crystal_size_mid 0.03
_exptl_crystal_size_min 0.02
_refine_diff_density_max 0.741
_refine_diff_density_min -0.416
_refine_ls_abs_structure_details nd
_refine_ls_extinction_method none
_refine_ls_goodness_of_fit_ref 1.059
_refine_ls_hydrogen_treatment constr
_refine_ls_matrix_type full
_refine_ls_number_parameters 181
_refine_ls_number_reflns 1558
_refine_ls_number_restraints 72
_refine_ls_restrained_S_all 1.137
_refine_ls_R_factor_all 0.1495
_refine_ls_R_factor_gt 0.1056
_refine_ls_shift/su_max 0.000
_refine_ls_shift/su_mean 0.000
_refine_ls_structure_factor_coef Fsqd
_refine_ls_weighting_details 'calc w=1/[\s^2^(Fo^2^)+(0.1747P)^2^+2.7021P] where P=(Fo^2^+2Fc^2^)/3'
_refine_ls_weighting_scheme calc
_refine_ls_wR_factor_gt 0.2824
_refine_ls_wR_factor_ref 0.3201
_reflns_number_gt 1028
_reflns_number_total 1558
_reflns_threshold_expression I>2\s(I)
_cod_data_source_file tk5010.cif
_cod_data_source_block I
_cod_database_code 2232961
_cod_database_fobs_code 2232961

loop_
_symmetry_equiv_pos_as_xyz
'x, y, z'
'-x+1/2, -y, z+1/2'
'-x, y+1/2, -z+1/2'
'x+1/2, -y+1/2, -z'

loop_
_atom_site_type_symbol
_atom_site_label
_atom_site_fract_x
_atom_site_fract_y
_atom_site_fract_z
_atom_site_U_iso_or_equiv
_atom_site_adp_type
_atom_site_calc_flag
_atom_site_refinement_flags
_atom_site_occupancy
_atom_site_symmetry_multiplicity
N N1 0.2051(11) 0.2826(7) 0.6061(4) 0.0494(19) Uani d . 1 1
N N2 0.3789(12) 0.4457(7) 0.5865(5) 0.061(2) Uani d . 1 1
O O1 0.4234(13) 0.3500(10) 0.6889(4) 0.103(4) Uani d . 1 1
O O2 0.0437(9) 0.2643(6) 0.5014(4) 0.0559(17) Uani d . 1 1
O O3 0.2667(13) 0.4828(6) 0.4759(4) 0.070(2) Uani d . 1 1
C C1 0.3461(15) 0.3562(10) 0.6341(5) 0.056(3) Uani d . 1 1
C C2 0.1559(11) 0.3133(7) 0.5403(4) 0.0366(18) Uani d . 1 1
C C3 0.2743(14) 0.4269(7) 0.5262(5) 0.046(2) Uani d . 1 1
C C4 0.128(2) 0.1759(12) 0.6392(7) 0.092(4) Uani d U 1 1
H H4 0.0608 0.1463 0.5967 0.110 Uiso calc R 1 1
C C5 -0.0635(16) 0.1903(9) 0.6766(5) 0.061(3) Uani d U 1 1
H H5A -0.1679 0.2213 0.6448 0.073 Uiso calc R 1 1
H H5B -0.0430 0.2486 0.7133 0.073 Uiso calc R 1 1
C C6 -0.143(2) 0.0794(15) 0.7083(7) 0.101(4) Uani d U 1 1
H H6A -0.1945 0.0989 0.7545 0.122 Uiso calc R 1 1
H H6B -0.2615 0.0539 0.6808 0.122 Uiso calc R 1 1
C C7 -0.014(3) -0.0147(13) 0.7150(8) 0.107(5) Uani d U 1 1
H H7A -0.0962 -0.0843 0.7036 0.128 Uiso calc R 1 1
H H7B 0.0191 -0.0206 0.7644 0.128 Uiso calc R 1 1
C C8 0.1714(19) -0.0265(11) 0.6797(6) 0.075(3) Uani d U 1 1
H H8A 0.1537 -0.0871 0.6442 0.091 Uiso calc R 1 1
H H8B 0.2753 -0.0552 0.7124 0.091 Uiso calc R 1 1
C C9 0.255(2) 0.0814(9) 0.6454(6) 0.078(3) Uani d U 1 1
H H9A 0.3775 0.1063 0.6712 0.094 Uiso calc R 1 1
H H9B 0.3010 0.0593 0.5989 0.094 Uiso calc R 1 1
C C10 0.5293(19) 0.5375(11) 0.5983(8) 0.094(4) Uani d U 1 1
H H10 0.5748 0.5134 0.6451 0.112 Uiso calc R 1 1
C C11 0.4542(15) 0.6494(8) 0.6151(5) 0.054(2) Uani d U 1 1
H H11A 0.3762 0.6429 0.6583 0.065 Uiso calc R 1 1
H H11B 0.3568 0.6729 0.5789 0.065 Uiso calc R 1 1
C C12 0.6092(17) 0.7462(9) 0.6235(6) 0.066(3) Uani d U 1 1
H H12A 0.5468 0.8193 0.6070 0.080 Uiso calc R 1 1
H H12B 0.6370 0.7559 0.6730 0.080 Uiso calc R 1 1
C C13 0.8030(18) 0.7306(10) 0.5885(7) 0.080(3) Uani d U 1 1
H H13A 0.7986 0.7795 0.5468 0.096 Uiso calc R 1 1
H H13B 0.9097 0.7639 0.6185 0.096 Uiso calc R 1 1
C C14 0.8732(18) 0.6172(11) 0.5677(7) 0.083(3) Uani d U 1 1
H H14A 0.9797 0.5925 0.6006 0.099 Uiso calc R 1 1
H H14B 0.9405 0.6258 0.5226 0.099 Uiso calc R 1 1
C C15 0.7265(14) 0.5231(8) 0.5621(5) 0.050(2) Uani d U 1 1
H H15A 0.7920 0.4513 0.5793 0.060 Uiso calc R 1 1
H H15B 0.6970 0.5109 0.5128 0.060 Uiso calc R 1 1

loop_
_atom_site_aniso_label
_atom_site_aniso_U_11
_atom_site_aniso_U_22
_atom_site_aniso_U_33
_atom_site_aniso_U_12
_atom_site_aniso_U_13
_atom_site_aniso_U_23
N1 0.034(3) 0.061(5) 0.054(4) 0.001(4) 0.008(3) 0.011(4)
N2 0.034(4) 0.048(5) 0.101(6) -0.008(3) -0.002(4) -0.043(5)
O1 0.077(5) 0.183(10) 0.049(4) 0.053(6) -0.018(4) -0.041(5)
O2 0.043(3) 0.048(4) 0.077(4) 0.003(3) -0.011(3) -0.021(3)
O3 0.090(5) 0.044(4) 0.075(4) 0.031(4) 0.034(4) 0.019(3)
C1 0.041(5) 0.072(7) 0.056(6) 0.014(5) -0.005(5) -0.020(5)
C2 0.028(4) 0.038(4) 0.044(4) 0.001(3) -0.007(3) -0.002(3)
C3 0.046(5) 0.027(4) 0.063(5) 0.008(4) 0.007(5) -0.006(4)
C4 0.061(6) 0.097(8) 0.118(8) 0.019(6) 0.030(6) 0.053(7)
C5 0.051(5) 0.064(6) 0.066(5) -0.007(5) 0.015(4) -0.017(5)
C6 0.067(6) 0.137(9) 0.100(7) -0.004(7) 0.025(6) 0.043(7)
C7 0.120(9) 0.078(7) 0.122(8) -0.027(7) 0.034(8) -0.003(7)
C8 0.073(6) 0.081(7) 0.073(6) -0.014(6) -0.005(5) 0.016(5)
C9 0.079(7) 0.052(6) 0.103(7) -0.005(6) 0.035(6) -0.007(5)
C10 0.061(6) 0.075(7) 0.145(9) -0.023(6) 0.017(7) -0.046(7)
C11 0.049(5) 0.043(5) 0.071(5) -0.005(4) 0.013(4) -0.003(4)
C12 0.062(6) 0.056(6) 0.080(6) -0.016(5) 0.011(5) -0.022(5)
C13 0.070(6) 0.054(6) 0.117(7) -0.020(5) 0.027(6) -0.001(6)
C14 0.050(5) 0.079(7) 0.119(7) -0.012(5) 0.016(6) -0.021(6)
C15 0.037(4) 0.051(5) 0.061(5) 0.005(4) 0.005(4) -0.011(4)

loop_
_atom_type_symbol
_atom_type_description
_atom_type_scat_dispersion_real
_atom_type_scat_dispersion_imag
_atom_type_scat_source
C C 0.0033 0.0000 'International Tables Vol C Tables 4.2.6.8 and 6.1.1.4'
H H 0.0000 0.0000 'International Tables Vol C Tables 4.2.6.8 and 6.1.1.4'
N N 0.0061 0.0000 'International Tables Vol C Tables 4.2.6.8 and 6.1.1.4'
O O 0.0106 0.0000 'International Tables Vol C Tables 4.2.6.8 and 6.1.1.4'

loop_
_geom_angle_atom_site_label_1
_geom_angle_atom_site_label_2
_geom_angle_atom_site_label_3
_geom_angle
C1 N1 C2 111.9(8)
C1 N1 C4 124.8(9)
C2 N1 C4 123.0(9)
C3 N2 C1 112.0(7)
C3 N2 C10 125.6(11)
C1 N2 C10 121.9(10)
O1 C1 N1 127.8(12)
O1 C1 N2 125.2(11)
N1 C1 N2 107.0(7)
O2 C2 N1 128.1(8)
O2 C2 C3 126.5(8)
N1 C2 C3 105.5(7)
O3 C3 N2 130.5(9)
O3 C3 C2 126.1(9)
N2 C3 C2 103.3(7)
C9 C4 C5 124.4(10)
C9 C4 N1 119.4(9)
C5 C4 N1 114.6(10)
C9 C4 H4 94.1
C5 C4 H4 94.1
N1 C4 H4 94.1
C4 C5 C6 113.8(10)
C4 C5 H5A 108.8
C6 C5 H5A 108.8
C4 C5 H5B 108.8
C6 C5 H5B 108.8
H5A C5 H5B 107.7
C7 C6 C5 119.5(11)
C7 C6 H6A 107.4
C5 C6 H6A 107.4
C7 C6 H6B 107.4
C5 C6 H6B 107.4
H6A C6 H6B 107.0
C6 C7 C8 123.9(13)
C6 C7 H7A 106.4
C8 C7 H7A 106.4
C6 C7 H7B 106.4
C8 C7 H7B 106.4
H7A C7 H7B 106.4
C7 C8 C9 116.9(12)
C7 C8 H8A 108.1
C9 C8 H8A 108.1
C7 C8 H8B 108.1
C9 C8 H8B 108.1
H8A C8 H8B 107.3
C4 C9 C8 118.0(10)
C4 C9 H9A 107.8
C8 C9 H9A 107.8
C4 C9 H9B 107.8
C8 C9 H9B 107.8
H9A C9 H9B 107.1
C11 C10 N2 117.3(10)
C11 C10 C15 121.0(10)
N2 C10 C15 115.5(9)
C11 C10 H10 98.3
N2 C10 H10 98.3
C15 C10 H10 98.3
C10 C11 C12 117.3(9)
C10 C11 H11A 108.0
C12 C11 H11A 108.0
C10 C11 H11B 108.0
C12 C11 H11B 108.0
H11A C11 H11B 107.2
C13 C12 C11 116.4(9)
C13 C12 H12A 108.2
C11 C12 H12A 108.2
C13 C12 H12B 108.2
C11 C12 H12B 108.2
H12A C12 H12B 107.3
C14 C13 C12 121.5(9)
C14 C13 H13A 106.9
C12 C13 H13A 106.9
C14 C13 H13B 106.9
C12 C13 H13B 106.9
H13A C13 H13B 106.7
C13 C14 C15 119.0(9)
C13 C14 H14A 107.6
C15 C14 H14A 107.6
C13 C14 H14B 107.6
C15 C14 H14B 107.6
H14A C14 H14B 107.0
C14 C15 C10 117.3(8)
C14 C15 H15A 108.0
C10 C15 H15A 108.0
C14 C15 H15B 108.0
C10 C15 H15B 108.0
H15A C15 H15B 107.2

loop_
_geom_bond_atom_site_label_1
_geom_bond_atom_site_label_2
_geom_bond_distance
N1 C1 1.367(12)
N1 C2 1.372(10)
N1 C4 1.475(14)
N2 C3 1.379(12)
N2 C1 1.404(14)
N2 C10 1.463(13)
O1 C1 1.185(11)
O2 C2 1.199(10)
O3 C3 1.176(10)
C2 C3 1.544(12)
C4 C9 1.373(16)
C4 C5 1.464(15)
C4 H4 1.0000
C5 C6 1.510(18)
C5 H5A 0.9900
C5 H5B 0.9900
C6 C7 1.38(2)
C6 H6A 0.9900
C6 H6B 0.9900
C7 C8 1.405(19)
C7 H7A 0.9900
C7 H7B 0.9900
C8 C9 1.512(16)
C8 H8A 0.9900
C8 H8B 0.9900
C9 H9A 0.9900
C9 H9B 0.9900
C10 C11 1.416(15)
C10 C15 1.482(15)
C10 H10 1.0000
C11 C12 1.516(13)
C11 H11A 0.9900
C11 H11B 0.9900
C12 C13 1.453(16)
C12 H12A 0.9900
C12 H12B 0.9900
C13 C14 1.442(16)
C13 H13A 0.9900
C13 H13B 0.9900
C14 C15 1.452(14)
C14 H14A 0.9900
C14 H14B 0.9900
C15 H15A 0.9900
C15 H15B 0.9900

loop_
_geom_torsion_atom_site_label_1
_geom_torsion_atom_site_label_2
_geom_torsion_atom_site_label_3
_geom_torsion_atom_site_label_4
_geom_torsion
C2 N1 C1 O1 -177.2(9)
C4 N1 C1 O1 -2.9(15)
C2 N1 C1 N2 5.0(10)
C4 N1 C1 N2 179.4(8)
C3 N2 C1 O1 177.6(9)
C10 N2 C1 O1 5.2(15)
C3 N2 C1 N1 -4.6(10)
C10 N2 C1 N1 -177.0(8)
C1 N1 C2 O2 177.1(8)
C4 N1 C2 O2 2.6(13)
C1 N1 C2 C3 -3.5(9)
C4 N1 C2 C3 -178.0(8)
C1 N2 C3 O3 -179.9(9)
C10 N2 C3 O3 -7.8(15)
C1 N2 C3 C2 2.4(9)
C10 N2 C3 C2 174.4(9)
O2 C2 C3 O3 2.2(13)
N1 C2 C3 O3 -177.3(9)
O2 C2 C3 N2 -179.9(8)
N1 C2 C3 N2 0.6(8)
C1 N1 C4 C9 -70.9(17)
C2 N1 C4 C9 102.8(14)
C1 N1 C4 C5 95.6(13)
C2 N1 C4 C5 -90.7(13)
C9 C4 C5 C6 -16(2)
N1 C4 C5 C6 178.3(11)
C4 C5 C6 C7 16(2)
C5 C6 C7 C8 -17(3)
C6 C7 C8 C9 14(2)
C5 C4 C9 C8 15(2)
N1 C4 C9 C8 179.9(11)
C7 C8 C9 C4 -12.7(19)
C3 N2 C10 C11 82.0(15)
C1 N2 C10 C11 -106.7(14)
C3 N2 C10 C15 -70.7(15)
C1 N2 C10 C15 100.6(13)
N2 C10 C11 C12 -176.7(11)
C15 C10 C11 C12 -25.6(18)
C10 C11 C12 C13 23.8(16)
C11 C12 C13 C14 -20.9(19)
C12 C13 C14 C15 19(2)
C13 C14 C15 C10 -19.0(19)
C11 C10 C15 C14 23.2(19)
N2 C10 C15 C14 174.9(11)

loop_
_cod_related_entry_id
_cod_related_entry_database
_cod_related_entry_code
1 ChemSpider 1551615
